data_4311851
loop_
_publ_author_name
'Scott A. Hilderbrand'
'Stephen J. Lippard'

_publ_section_title
;
 Nitric Oxide Reactivity of Fluorophore Coordinated Carboxylate-Bridged
 Diiron(II) and Dicobalt(II) Complexes
;
_journal_name_full 'Inorganic Chemistry'
_journal_page_first 5294
_journal_page_last 5301
_journal_paper_doi 10.1021/ic049649l
_journal_volume 43
_journal_year 2004
_chemical_formula_sum 'C120 H110 Co2 N6 O13 S2'
_chemical_formula_weight 2026.12
_chemical_name_systematic
; 
 ? 
;
_space_group_IT_number 2
_symmetry_cell_setting triclinic
_symmetry_space_group_name_Hall '-P 1'
_symmetry_space_group_name_H-M 'P -1'
_atom_sites_solution_hydrogens geom
_atom_sites_solution_primary direct
_atom_sites_solution_secondary difmap
_audit_creation_method SHELXL-97
_cell_angle_alpha 100.985(10)
_cell_angle_beta 106.601(11)
_cell_angle_gamma 103.58(2)
_cell_formula_units_Z 1
_cell_length_a 12.582(3)
_cell_length_b 13.760(4)
_cell_length_c 16.521(3)
_cell_measurement_reflns_used 986
_cell_measurement_temperature 173(2)
_cell_measurement_theta_max 24.78
_cell_measurement_theta_min 2.29
_cell_volume 2560.5(11)
_computing_cell_refinement 'Bruker SMART'
_computing_data_collection 'Bruker SMART'
_computing_data_reduction 'Bruker SAINT'
_computing_molecular_graphics 'Bruker SHELXTL'
_computing_publication_material 'Bruker SHELXTL'
_computing_structure_refinement 'SHELXL-97 (Sheldrick, 1997)'
_computing_structure_solution 'SHELXS-97 (Sheldrick, 1990)'
_diffrn_ambient_temperature 173(2)
_diffrn_measured_fraction_theta_full 0.914
_diffrn_measured_fraction_theta_max 0.914
_diffrn_measurement_device_type 'CCD area detector'
_diffrn_measurement_method 'phi and omega scans'
_diffrn_radiation_monochromator graphite
_diffrn_radiation_source 'fine-focus sealed tube'
_diffrn_radiation_type MoK\a
_diffrn_radiation_wavelength 0.71073
_diffrn_reflns_av_R_equivalents 0.0261
_diffrn_reflns_av_sigmaI/netI 0.0450
_diffrn_reflns_limit_h_max 16
_diffrn_reflns_limit_h_min -16
_diffrn_reflns_limit_k_max 18
_diffrn_reflns_limit_k_min -18
_diffrn_reflns_limit_l_max 22
_diffrn_reflns_limit_l_min -21
_diffrn_reflns_number 22865
_diffrn_reflns_theta_full 28.28
_diffrn_reflns_theta_max 28.28
_diffrn_reflns_theta_min 1.34
_exptl_absorpt_coefficient_mu 0.432
_exptl_absorpt_correction_T_max 1.000000
_exptl_absorpt_correction_T_min 0.892689
_exptl_absorpt_correction_type sadabs
_exptl_crystal_colour purple
_exptl_crystal_density_diffrn 1.314
_exptl_crystal_density_meas 0
_exptl_crystal_density_method 'not measured'
_exptl_crystal_description plate
_exptl_crystal_F_000 1062
_exptl_crystal_size_max 0.40
_exptl_crystal_size_mid 0.30
_exptl_crystal_size_min 0.05
_refine_diff_density_max 0.929
_refine_diff_density_min -0.317
_refine_diff_density_rms 0.110
_refine_ls_extinction_method none
_refine_ls_goodness_of_fit_ref 1.104
_refine_ls_hydrogen_treatment mixed
_refine_ls_matrix_type full
_refine_ls_number_parameters 655
_refine_ls_number_reflns 11629
_refine_ls_number_restraints 452
_refine_ls_restrained_S_all 1.088
_refine_ls_R_factor_all 0.0862
_refine_ls_R_factor_gt 0.0673
_refine_ls_shift/su_max 0.999
_refine_ls_shift/su_mean 0.031
_refine_ls_structure_factor_coef Fsqd
_refine_ls_weighting_details 'calc w=1/[\s^2^(Fo^2^)+(0.0954P)^2^+1.2015P] where P=(Fo^2^+2Fc^2^)/3'
_refine_ls_weighting_scheme calc
_refine_ls_wR_factor_gt 0.1687
_refine_ls_wR_factor_ref 0.1827
_reflns_number_gt 9231
_reflns_number_total 11629
_reflns_threshold_expression >2sigma(I)
_cod_data_source_file ic049649lsi20040316_031443_3.cif
_cod_data_source_block Compound3
_cod_depositor_comments
;
The following automatic conversions were performed:
'_symmetry_cell_setting' value 'Triclinic' changed to 'triclinic'
according to '/home/saulius/struct/CIF-dictionaries/cif_core.dic'
dictionary named 'cif_core.dic' version 2.4.1 from 2010-06-29.

Automatic conversion script
Id: cif_fix_enum 1527 2010-12-29 10:47:43Z saulius 
;
_cod_original_cell_volume 2560.5(10)
_cod_database_code 4311851

loop_
_symmetry_equiv_pos_as_xyz
'x, y, z'
'-x, -y, -z'

loop_
_atom_site_label
_atom_site_type_symbol
_atom_site_fract_x
_atom_site_fract_y
_atom_site_fract_z
_atom_site_U_iso_or_equiv
_atom_site_adp_type
_atom_site_occupancy
_atom_site_symmetry_multiplicity
_atom_site_calc_flag
_atom_site_refinement_flags
_atom_site_disorder_assembly
_atom_site_disorder_group
Co1 Co 0.16511(3) 0.07241(3) 0.06408(2) 0.02768(12) Uani 1 1 d . . .
O1 O 0.12996(18) -0.07713(15) 0.02530(13) 0.0362(5) Uani 1 1 d U . .
O3 O 0.31865(19) 0.14046(17) 0.06191(14) 0.0402(5) Uani 1 1 d U . .
O4 O 0.19838(18) 0.10833(17) -0.07224(14) 0.0407(5) Uani 1 1 d U . .
O5 O 0.5769(2) 0.31994(17) 0.47995(15) 0.0459(5) Uani 1 1 d U . .
O6 O 0.5756(2) 0.13900(18) 0.47018(15) 0.0462(6) Uani 1 1 d U . .
N1 N 0.2241(2) 0.09915(19) 0.19959(16) 0.0329(5) Uani 1 1 d U . .
H1A H 0.1607 0.0813 0.2181 0.039 Uiso 1 1 calc R . .
N2 N 0.4218(2) 0.17537(19) 0.36150(16) 0.0336(5) Uani 1 1 d U . .
N3 N 0.2017(2) 0.3127(2) 0.70691(18) 0.0425(6) Uani 1 1 d U . .
S1 S 0.51319(7) 0.21316(6) 0.46309(5) 0.03648(18) Uani 1 1 d U . .
C1 C 0.3806(3) 0.2805(2) 0.56308(18) 0.0343(6) Uani 1 1 d U . .
C2 C 0.3980(3) 0.2071(2) -0.03590(19) 0.0345(6) Uani 1 1 d U . .
C3 C 0.3028(3) 0.0376(2) 0.22704(19) 0.0359(6) Uani 1 1 d U . .
H3A H 0.3651 0.0509 0.2014 0.043 Uiso 1 1 calc R . .
H3B H 0.2581 -0.0373 0.2034 0.043 Uiso 1 1 calc R . .
C4 C 0.3576(3) 0.0629(2) 0.32546(19) 0.0390(7) Uani 1 1 d U . .
H4A H 0.2964 0.0445 0.3514 0.047 Uiso 1 1 calc R . .
H4B H 0.4117 0.0219 0.3405 0.047 Uiso 1 1 calc R . .
C5 C 0.4269(3) 0.2009(2) 0.53158(19) 0.0358(6) Uani 1 1 d U . .
C6 C 0.3091(3) 0.2578(2) 0.61398(19) 0.0356(6) Uani 1 1 d U . .
C7 C 0.2959(3) 0.1460(2) -0.0167(2) 0.0331(6) Uani 1 1 d U . .
C8 C 0.2780(3) 0.1559(2) 0.6244(2) 0.0403(7) Uani 1 1 d U . .
H8 H 0.2267 0.1393 0.6558 0.048 Uiso 1 1 calc R . .
C9 C 0.3978(3) 0.1048(2) 0.5459(2) 0.0419(7) Uani 1 1 d U . .
H9 H 0.4306 0.0538 0.5254 0.050 Uiso 1 1 calc R . .
C10 C 0.2880(3) 0.2120(2) 0.2398(2) 0.0407(7) Uani 1 1 d U . .
H10A H 0.2330 0.2523 0.2252 0.049 Uiso 1 1 calc R . .
H10B H 0.3489 0.2324 0.2139 0.049 Uiso 1 1 calc R . .
C11 C 0.3205(3) 0.0814(2) 0.5903(2) 0.0454(8) Uani 1 1 d U . .
H11 H 0.2972 0.0134 0.5968 0.054 Uiso 1 1 calc R . .
C12 C 0.3446(3) 0.2399(2) 0.33860(19) 0.0403(7) Uani 1 1 d U . .
H12A H 0.3907 0.3145 0.3615 0.048 Uiso 1 1 calc R . .
H12B H 0.2839 0.2276 0.3658 0.048 Uiso 1 1 calc R . .
C50 C 0.0295(3) -0.2548(2) -0.2041(2) 0.0377(7) Uani 1 1 d U . .
C51 C 0.4070(3) 0.0422(3) -0.1301(2) 0.0389(7) Uani 1 1 d U . .
C52 C 0.3994(3) 0.3795(2) 0.5445(2) 0.0388(7) Uani 1 1 d U . .
H52 H 0.4492 0.3978 0.5125 0.047 Uiso 1 1 calc R . .
C53 C 0.0935(2) -0.3040(2) 0.0232(2) 0.0343(6) Uani 1 1 d U . .
C54 C 0.2027(3) -0.2220(3) 0.2720(2) 0.0441(8) Uani 1 1 d U . .
H54 H 0.2643 -0.2274 0.3184 0.053 Uiso 1 1 calc R . .
C55 C 0.2634(3) 0.3354(2) 0.6501(2) 0.0381(7) Uani 1 1 d U . .
C56 C 0.0658(2) -0.2563(2) -0.04519(19) 0.0308(6) Uani 1 1 d U . .
C57 C 0.0808(3) -0.1494(3) -0.1927(2) 0.0392(7) Uani 1 1 d U . .
H57 H 0.1306 -0.1063 -0.1359 0.047 Uiso 1 1 calc R . .
C58 C 0.3456(3) 0.4475(2) 0.5730(2) 0.0435(8) Uani 1 1 d U . .
H58 H 0.3543 0.5109 0.5570 0.052 Uiso 1 1 calc R . .
C59 C 0.1042(3) -0.2561(2) 0.1155(2) 0.0339(6) Uani 1 1 d U . .
C60 C 0.1085(3) -0.4019(3) 0.0024(2) 0.0437(7) Uani 1 1 d U . .
H60 H 0.1269 -0.4357 0.0472 0.052 Uiso 1 1 calc R . .
C61 C 0.0268(3) -0.2065(2) 0.1354(2) 0.0356(6) Uani 1 1 d U . .
H61 H -0.0343 -0.2005 0.0891 0.043 Uiso 1 1 calc R . .
C62 C 0.0602(3) -0.1061(3) -0.2632(2) 0.0458(8) Uani 1 1 d U . .
H62 H 0.0956 -0.0338 -0.2533 0.055 Uiso 1 1 calc R . .
C63 C 0.0450(2) -0.1533(2) -0.02519(17) 0.0298(6) Uani 1 1 d U . .
C64 C 0.2434(3) 0.4119(2) 0.1092(2) 0.0417(7) Uani 1 1 d U . .
H64 H 0.1623 0.4029 0.0950 0.050 Uiso 1 1 calc R . .
C65 C 0.1929(3) -0.2626(2) 0.1853(2) 0.0390(7) Uani 1 1 d U . .
H65 H 0.2477 -0.2952 0.1736 0.047 Uiso 1 1 calc R . .
C66 C 0.2781(3) 0.4258(2) 0.6251(2) 0.0428(7) Uani 1 1 d U . .
H66 H 0.2416 0.4746 0.6437 0.051 Uiso 1 1 calc R . .
C67 C 0.3842(3) -0.0278(3) -0.0817(2) 0.0413(7) Uani 1 1 d U . .
H67 H 0.3877 -0.0023 -0.0231 0.050 Uiso 1 1 calc R . .
C68 C 0.4453(3) 0.3151(2) 0.0054(2) 0.0377(7) Uani 1 1 d U . .
C69 C 0.0712(3) -0.4022(3) -0.1481(2) 0.0462(8) Uani 1 1 d U . .
H69 H 0.0648 -0.4360 -0.2059 0.055 Uiso 1 1 calc R . .
C70 C 0.5848(3) 0.3238(3) -0.0683(3) 0.0569(10) Uani 1 1 d U . .
H70 H 0.6472 0.3637 -0.0813 0.068 Uiso 1 1 calc R . .
C71 C 0.1327(4) 0.3805(3) 0.7229(3) 0.0608(10) Uani 1 1 d U . .
H71A H 0.1848 0.4501 0.7582 0.091 Uiso 1 1 calc R . .
H71B H 0.0835 0.3524 0.7548 0.091 Uiso 1 1 calc R . .
H71C H 0.0834 0.3848 0.6667 0.091 Uiso 1 1 calc R . .
C72 C 0.1246(3) -0.1742(2) 0.2918(2) 0.0413(7) Uani 1 1 d U . .
C73 C 0.5411(3) 0.2171(3) -0.1067(3) 0.0519(9) Uani 1 1 d U . .
H73 H 0.5757 0.1847 -0.1438 0.062 Uiso 1 1 calc R . .
C74 C 0.0970(3) -0.4506(3) -0.0825(3) 0.0509(9) Uani 1 1 d U . .
H74 H 0.1070 -0.5175 -0.0955 0.061 Uiso 1 1 calc R . .
C75 C 0.3205(3) 0.4750(2) 0.1912(2) 0.0428(7) Uani 1 1 d U . .
C76 C 0.2822(3) 0.3623(2) 0.0483(2) 0.0384(7) Uani 1 1 d U . .
H76 H 0.2280 0.3218 -0.0080 0.046 Uiso 1 1 calc R . .
C77 C 0.0545(3) -0.3049(2) -0.1314(2) 0.0368(7) Uani 1 1 d U . .
C78 C 0.4467(3) 0.1566(3) -0.0914(2) 0.0394(7) Uani 1 1 d U . .
C79 C 0.3997(3) 0.3706(2) 0.0679(2) 0.0377(7) Uani 1 1 d U . .
C80 C 0.5401(3) 0.3721(3) -0.0126(3) 0.0497(8) Uani 1 1 d U . .
H80 H 0.5731 0.4448 0.0144 0.060 Uiso 1 1 calc R . .
C81 C 0.4371(3) 0.4861(3) 0.2087(2) 0.0485(8) Uani 1 1 d U . .
H81 H 0.4918 0.5302 0.2636 0.058 Uiso 1 1 calc R . .
C82 C 0.4770(3) 0.4355(3) 0.1492(2) 0.0471(8) Uani 1 1 d U . .
H82 H 0.5581 0.4450 0.1637 0.057 Uiso 1 1 calc R . .
C83 C 0.2719(3) 0.3017(3) 0.7907(2) 0.0519(9) Uani 1 1 d U . .
H83A H 0.3271 0.2654 0.7805 0.078 Uiso 1 1 calc R . .
H83B H 0.2205 0.2617 0.8155 0.078 Uiso 1 1 calc R . .
H83C H 0.3148 0.3708 0.8318 0.078 Uiso 1 1 calc R . .
O2 O -0.05645(18) -0.15164(16) -0.06072(13) 0.0362(5) Uani 1 1 d U . .
C85 C 0.0375(3) -0.1658(2) 0.2218(2) 0.0398(7) Uani 1 1 d U . .
H85 H -0.0159 -0.1314 0.2336 0.048 Uiso 1 1 calc R . .
C86 C 0.3567(3) -0.1336(3) -0.1175(2) 0.0501(8) Uani 1 1 d U . .
H86 H 0.3420 -0.1795 -0.0829 0.060 Uiso 1 1 calc R . .
C87 C -0.0634(4) -0.2705(3) -0.3583(2) 0.0574(10) Uani 1 1 d U . .
H87 H -0.1141 -0.3129 -0.4151 0.069 Uiso 1 1 calc R . .
C88 C 0.2802(4) 0.5273(3) 0.2603(3) 0.0606(10) Uani 1 1 d U . .
H88A H 0.2868 0.4917 0.3066 0.091 Uiso 1 1 calc R . .
H88B H 0.1987 0.5241 0.2335 0.091 Uiso 1 1 calc R . .
H88C H 0.3287 0.6002 0.2856 0.091 Uiso 1 1 calc R . .
C89 C 0.3991(3) 0.0008(3) -0.2158(2) 0.0490(8) Uani 1 1 d U . .
H89 H 0.4133 0.0462 -0.2508 0.059 Uiso 1 1 calc R . .
C90 C 0.3712(3) -0.1047(3) -0.2509(3) 0.0553(9) Uani 1 1 d U . .
H90 H 0.3663 -0.1302 -0.3099 0.066 Uiso 1 1 calc R . .
C91 C 0.1324(4) -0.1344(3) 0.3860(2) 0.0572(10) Uani 1 1 d U . .
H91A H 0.2032 -0.1411 0.4259 0.086 Uiso 1 1 calc R . .
H91B H 0.0639 -0.1754 0.3951 0.086 Uiso 1 1 calc R . .
H91C H 0.1353 -0.0612 0.3981 0.086 Uiso 1 1 calc R . .
C92 C -0.0444(3) -0.3142(3) -0.2890(2) 0.0497(8) Uani 1 1 d U . .
H92 H -0.0821 -0.3861 -0.2991 0.060 Uiso 1 1 calc R . .
C93 C -0.0103(3) -0.1658(3) -0.3468(2) 0.0509(9) Uani 1 1 d U . .
C94 C 0.3503(3) -0.1745(3) -0.2033(3) 0.0564(10) Uani 1 1 d U . .
C95 C -0.0294(5) -0.1205(4) -0.4237(3) 0.0782(14) Uani 1 1 d U . .
H95A H -0.1083 -0.1144 -0.4417 0.117 Uiso 1 1 calc R . .
H95B H -0.0200 -0.1661 -0.4728 0.117 Uiso 1 1 calc R . .
H95C H 0.0277 -0.0515 -0.4069 0.117 Uiso 1 1 calc R . .
C96 C 0.3168(5) -0.2902(3) -0.2436(4) 0.0863(16) Uani 1 1 d U . .
H96A H 0.2406 -0.3137 -0.2907 0.129 Uiso 1 1 calc R . .
H96B H 0.3126 -0.3264 -0.1984 0.129 Uiso 1 1 calc R . .
H96C H 0.3753 -0.3057 -0.2679 0.129 Uiso 1 1 calc R . .
O50 O 0.9968(16) 0.4981(11) 0.5289(7) 0.154(5) Uani 0.50 1 d PDU . .
C98 C 0.9086(13) 0.3845(14) 0.4888(8) 0.261(7) Uani 1 1 d DU . .
C99 C 0.8628(8) 0.4051(8) 0.5610(11) 0.263(9) Uani 1 1 d DU . .

loop_
_atom_site_aniso_label
_atom_site_aniso_U_11
_atom_site_aniso_U_22
_atom_site_aniso_U_33
_atom_site_aniso_U_23
_atom_site_aniso_U_13
_atom_site_aniso_U_12
Co1 0.0288(2) 0.0270(2) 0.0270(2) 0.00764(14) 0.00919(15) 0.00850(15)
O1 0.0388(11) 0.0289(10) 0.0358(11) 0.0066(9) 0.0087(9) 0.0082(9)
O3 0.0411(12) 0.0396(12) 0.0430(12) 0.0148(10) 0.0202(10) 0.0082(10)
O4 0.0351(12) 0.0388(12) 0.0429(12) 0.0065(10) 0.0108(10) 0.0092(10)
O5 0.0431(13) 0.0398(12) 0.0425(13) 0.0071(10) 0.0077(10) 0.0030(10)
O6 0.0448(13) 0.0519(14) 0.0406(13) 0.0125(11) 0.0074(10) 0.0220(11)
N1 0.0336(13) 0.0335(13) 0.0314(12) 0.0102(10) 0.0118(10) 0.0086(10)
N2 0.0382(13) 0.0301(12) 0.0293(12) 0.0081(10) 0.0062(10) 0.0117(11)
N3 0.0444(15) 0.0385(14) 0.0424(15) 0.0087(12) 0.0144(12) 0.0120(12)
S1 0.0370(4) 0.0364(4) 0.0307(4) 0.0079(3) 0.0057(3) 0.0103(3)
C1 0.0425(16) 0.0262(14) 0.0259(14) 0.0058(11) 0.0039(12) 0.0064(12)
C2 0.0322(15) 0.0391(16) 0.0327(15) 0.0127(12) 0.0120(12) 0.0086(12)
C3 0.0418(16) 0.0289(14) 0.0337(15) 0.0095(12) 0.0086(13) 0.0096(13)
C4 0.0472(18) 0.0296(15) 0.0339(16) 0.0109(12) 0.0054(13) 0.0094(13)
C5 0.0444(17) 0.0319(15) 0.0268(14) 0.0078(11) 0.0073(12) 0.0103(13)
C6 0.0430(17) 0.0292(14) 0.0288(14) 0.0069(11) 0.0062(12) 0.0090(13)
C7 0.0340(15) 0.0273(14) 0.0387(16) 0.0060(12) 0.0168(13) 0.0077(12)
C8 0.0512(19) 0.0307(15) 0.0357(16) 0.0117(12) 0.0121(14) 0.0079(14)
C9 0.063(2) 0.0325(16) 0.0333(16) 0.0116(13) 0.0145(15) 0.0209(15)
C10 0.057(2) 0.0303(15) 0.0301(15) 0.0076(12) 0.0049(14) 0.0171(14)
C11 0.068(2) 0.0289(15) 0.0361(17) 0.0118(13) 0.0115(16) 0.0141(15)
C12 0.0512(19) 0.0374(16) 0.0287(15) 0.0048(12) 0.0065(13) 0.0198(15)
C50 0.0360(16) 0.0418(17) 0.0366(16) 0.0054(13) 0.0164(13) 0.0141(13)
C51 0.0337(15) 0.0480(18) 0.0383(16) 0.0138(14) 0.0145(13) 0.0145(14)
C52 0.0524(19) 0.0283(15) 0.0315(15) 0.0087(12) 0.0118(14) 0.0078(13)
C53 0.0286(14) 0.0303(14) 0.0419(16) 0.0077(12) 0.0130(12) 0.0061(12)
C54 0.0456(18) 0.0449(18) 0.0419(18) 0.0193(15) 0.0120(15) 0.0122(15)
C55 0.0410(17) 0.0323(15) 0.0324(15) 0.0056(12) 0.0046(13) 0.0085(13)
C56 0.0263(13) 0.0288(14) 0.0362(15) 0.0059(11) 0.0121(12) 0.0074(11)
C57 0.0357(16) 0.0449(18) 0.0321(15) 0.0051(13) 0.0106(13) 0.0091(14)
C58 0.058(2) 0.0269(15) 0.0412(18) 0.0104(13) 0.0108(15) 0.0116(14)
C59 0.0330(15) 0.0277(14) 0.0414(16) 0.0117(12) 0.0144(13) 0.0067(12)
C60 0.0446(18) 0.0371(17) 0.052(2) 0.0154(15) 0.0173(15) 0.0147(14)
C61 0.0285(14) 0.0364(16) 0.0384(16) 0.0100(13) 0.0109(12) 0.0047(12)
C62 0.0434(18) 0.054(2) 0.0414(18) 0.0124(15) 0.0157(15) 0.0160(16)
C63 0.0332(14) 0.0324(14) 0.0250(13) 0.0084(11) 0.0114(11) 0.0104(12)
C64 0.0344(16) 0.0330(16) 0.056(2) 0.0147(14) 0.0132(15) 0.0080(13)
C65 0.0394(16) 0.0393(17) 0.0448(18) 0.0173(14) 0.0174(14) 0.0158(14)
C66 0.0491(19) 0.0306(15) 0.0449(18) 0.0073(13) 0.0110(15) 0.0145(14)
C67 0.0377(17) 0.0473(18) 0.0386(17) 0.0132(14) 0.0096(14) 0.0158(14)
C68 0.0301(15) 0.0370(16) 0.0440(17) 0.0134(13) 0.0117(13) 0.0063(12)
C69 0.055(2) 0.0403(18) 0.0470(19) 0.0054(15) 0.0248(17) 0.0185(16)
C70 0.044(2) 0.055(2) 0.080(3) 0.027(2) 0.037(2) 0.0053(17)
C71 0.062(2) 0.047(2) 0.083(3) 0.016(2) 0.038(2) 0.0200(19)
C72 0.0452(18) 0.0360(16) 0.0384(17) 0.0082(13) 0.0166(14) 0.0035(14)
C73 0.0449(19) 0.058(2) 0.062(2) 0.0186(18) 0.0320(18) 0.0140(17)
C74 0.064(2) 0.0311(16) 0.062(2) 0.0067(15) 0.0270(19) 0.0210(16)
C75 0.0523(19) 0.0318(16) 0.0488(19) 0.0167(14) 0.0202(16) 0.0135(14)
C76 0.0327(15) 0.0303(15) 0.0424(17) 0.0071(13) 0.0068(13) 0.0017(12)
C77 0.0352(15) 0.0361(16) 0.0380(16) 0.0042(13) 0.0153(13) 0.0104(13)
C78 0.0375(16) 0.0462(18) 0.0388(17) 0.0161(14) 0.0168(14) 0.0127(14)
C79 0.0359(16) 0.0306(15) 0.0428(17) 0.0117(13) 0.0118(13) 0.0039(12)
C80 0.0398(18) 0.0412(18) 0.068(2) 0.0171(17) 0.0225(17) 0.0050(15)
C81 0.0465(19) 0.0409(18) 0.0421(19) 0.0027(14) 0.0046(15) 0.0049(15)
C82 0.0326(16) 0.0440(19) 0.053(2) 0.0085(16) 0.0082(15) 0.0033(14)
C83 0.053(2) 0.058(2) 0.0394(19) 0.0112(16) 0.0156(16) 0.0095(18)
O2 0.0341(11) 0.0405(12) 0.0348(11) 0.0068(9) 0.0105(9) 0.0176(9)
C85 0.0372(16) 0.0380(16) 0.0456(18) 0.0094(14) 0.0193(14) 0.0098(13)
C86 0.0470(19) 0.049(2) 0.056(2) 0.0202(17) 0.0127(17) 0.0201(16)
C87 0.060(2) 0.069(3) 0.0328(18) 0.0016(17) 0.0106(16) 0.017(2)
C88 0.072(3) 0.054(2) 0.060(2) 0.0145(19) 0.026(2) 0.023(2)
C89 0.050(2) 0.060(2) 0.0443(19) 0.0160(16) 0.0218(16) 0.0214(17)
C90 0.056(2) 0.064(2) 0.052(2) 0.0084(18) 0.0268(18) 0.0262(19)
C91 0.072(3) 0.055(2) 0.0413(19) 0.0110(16) 0.0196(19) 0.015(2)
C92 0.054(2) 0.047(2) 0.0407(18) 0.0012(15) 0.0168(16) 0.0110(16)
C93 0.051(2) 0.067(2) 0.0393(18) 0.0154(17) 0.0172(16) 0.0244(18)
C94 0.053(2) 0.054(2) 0.063(2) 0.0058(18) 0.0191(19) 0.0277(18)
C95 0.101(4) 0.088(3) 0.044(2) 0.024(2) 0.015(2) 0.034(3)
C96 0.102(4) 0.049(2) 0.099(4) -0.002(2) 0.024(3) 0.038(3)
O50 0.264(15) 0.133(7) 0.117(9) 0.053(8) 0.078(11) 0.124(9)
C98 0.229(15) 0.43(2) 0.149(10) 0.109(13) 0.025(9) 0.180(15)
C99 0.084(6) 0.129(8) 0.47(2) 0.000(11) -0.016(10) 0.050(5)

loop_
_atom_type_symbol
_atom_type_description
_atom_type_scat_dispersion_real
_atom_type_scat_dispersion_imag
_atom_type_scat_source
C C 0.0033 0.0016 'International Tables Vol C Tables 4.2.6.8 and 6.1.1.4'
H H 0.0000 0.0000 'International Tables Vol C Tables 4.2.6.8 and 6.1.1.4'
N N 0.0061 0.0033 'International Tables Vol C Tables 4.2.6.8 and 6.1.1.4'
O O 0.0106 0.0060 'International Tables Vol C Tables 4.2.6.8 and 6.1.1.4'
S S 0.1246 0.1234 'International Tables Vol C Tables 4.2.6.8 and 6.1.1.4'
Co Co 0.3494 0.9721 'International Tables Vol C Tables 4.2.6.8 and 6.1.1.4'

loop_
_geom_angle_atom_site_label_1
_geom_angle_atom_site_label_2
_geom_angle_atom_site_label_3
_geom_angle
_geom_angle_site_symmetry_1
_geom_angle_site_symmetry_3
_geom_angle_publ_flag
O2 Co1 O1 127.83(9) 2 . ?
O2 Co1 O3 118.09(9) 2 . ?
O1 Co1 O3 109.76(9) . . ?
O2 Co1 N1 95.51(9) 2 . ?
O1 Co1 N1 101.22(9) . . ?
O3 Co1 N1 93.63(10) . . ?
C63 O1 Co1 137.3(2) . . ?
C7 O3 Co1 102.57(19) . . ?
C3 N1 C10 109.6(2) . . ?
C3 N1 Co1 111.03(18) . . ?
C10 N1 Co1 107.95(17) . . ?
C4 N2 C12 111.7(2) . . ?
C4 N2 S1 116.40(19) . . ?
C12 N2 S1 116.04(19) . . ?
C55 N3 C71 115.3(3) . . ?
C55 N3 C83 114.9(3) . . ?
C71 N3 C83 109.9(3) . . ?
O5 S1 O6 118.81(15) . . ?
O5 S1 N2 106.99(13) . . ?
O6 S1 N2 106.06(13) . . ?
O5 S1 C5 110.12(15) . . ?
O6 S1 C5 107.64(14) . . ?
N2 S1 C5 106.52(14) . . ?
C6 C1 C52 118.2(3) . . ?
C6 C1 C5 117.4(3) . . ?
C52 C1 C5 124.3(3) . . ?
C78 C2 C68 121.1(3) . . ?
C78 C2 C7 120.5(3) . . ?
C68 C2 C7 118.4(3) . . ?
N1 C3 C4 112.8(2) . . ?
N2 C4 C3 109.3(2) . . ?
C9 C5 C1 121.3(3) . . ?
C9 C5 S1 114.7(2) . . ?
C1 C5 S1 123.8(2) . . ?
C1 C6 C8 119.2(3) . . ?
C1 C6 C55 120.2(3) . . ?
C8 C6 C55 120.6(3) . . ?
O4 C7 O3 123.0(3) . . ?
O4 C7 C2 122.1(3) . . ?
O3 C7 C2 114.8(3) . . ?
C11 C8 C6 121.1(3) . . ?
C5 C9 C11 120.4(3) . . ?
N1 C10 C12 113.0(3) . . ?
C8 C11 C9 120.4(3) . . ?
N2 C12 C10 109.5(2) . . ?
C57 C50 C92 116.9(3) . . ?
C57 C50 C77 122.6(3) . . ?
C92 C50 C77 120.4(3) . . ?
C89 C51 C67 117.2(3) . . ?
C89 C51 C78 120.1(3) . . ?
C67 C51 C78 122.6(3) . . ?
C58 C52 C1 119.9(3) . . ?
C60 C53 C56 117.8(3) . . ?
C60 C53 C59 118.9(3) . . ?
C56 C53 C59 123.3(3) . . ?
C72 C54 C65 121.3(3) . . ?
C66 C55 N3 123.4(3) . . ?
C66 C55 C6 118.4(3) . . ?
N3 C55 C6 118.1(3) . . ?
C77 C56 C53 121.4(3) . . ?
C77 C56 C63 119.7(3) . . ?
C53 C56 C63 118.8(3) . . ?
C62 C57 C50 121.1(3) . . ?
C52 C58 C66 121.4(3) . . ?
C61 C59 C65 117.7(3) . . ?
C61 C59 C53 122.6(3) . . ?
C65 C59 C53 119.7(3) . . ?
C74 C60 C53 121.2(3) . . ?
C85 C61 C59 121.0(3) . . ?
C93 C62 C57 121.4(3) . . ?
O2 C63 O1 126.2(3) . . ?
O2 C63 C56 116.4(2) . . ?
O1 C63 C56 117.4(3) . . ?
C76 C64 C75 121.2(3) . . ?
C59 C65 C54 121.1(3) . . ?
C55 C66 C58 121.3(3) . . ?
C86 C67 C51 121.1(3) . . ?
C80 C68 C2 118.5(3) . . ?
C80 C68 C79 118.9(3) . . ?
C2 C68 C79 122.6(3) . . ?
C74 C69 C77 121.4(3) . . ?
C80 C70 C73 121.3(3) . . ?
C54 C72 C85 117.5(3) . . ?
C54 C72 C91 121.1(3) . . ?
C85 C72 C91 121.5(3) . . ?
C70 C73 C78 120.7(3) . . ?
C69 C74 C60 120.1(3) . . ?
C81 C75 C64 117.3(3) . . ?
C81 C75 C88 120.3(3) . . ?
C64 C75 C88 122.4(3) . . ?
C64 C76 C79 121.1(3) . . ?
C69 C77 C56 118.1(3) . . ?
C69 C77 C50 119.3(3) . . ?
C56 C77 C50 122.6(3) . . ?
C73 C78 C2 118.0(3) . . ?
C73 C78 C51 118.7(3) . . ?
C2 C78 C51 123.2(3) . . ?
C76 C79 C82 117.6(3) . . ?
C76 C79 C68 123.0(3) . . ?
C82 C79 C68 119.4(3) . . ?
C70 C80 C68 120.4(3) . . ?
C82 C81 C75 122.1(3) . . ?
C81 C82 C79 120.7(3) . . ?
C63 O2 Co1 146.1(2) . 2 ?
C61 C85 C72 121.5(3) . . ?
C67 C86 C94 121.4(4) . . ?
C92 C87 C93 121.5(3) . . ?
C90 C89 C51 121.3(3) . . ?
C89 C90 C94 122.1(4) . . ?
C87 C92 C50 121.3(4) . . ?
C62 C93 C87 117.7(3) . . ?
C62 C93 C95 121.7(4) . . ?
C87 C93 C95 120.6(4) . . ?
C90 C94 C86 116.9(4) . . ?
C90 C94 C96 121.4(4) . . ?
C86 C94 C96 121.6(4) . . ?
O50 O50 C98 92(2) 2_766 . ?
O50 O50 C98 56.3(15) 2_766 2_766 ?
C98 O50 C98 148.5(8) . 2_766 ?
C99 C98 O50 88.3(12) . . ?
C99 C98 O50 116.4(13) . 2_766 ?
O50 C98 O50 31.5(8) . 2_766 ?

loop_
_geom_bond_atom_site_label_1
_geom_bond_atom_site_label_2
_geom_bond_distance
_geom_bond_site_symmetry_2
_geom_bond_publ_flag
Co1 O2 1.934(2) 2 ?
Co1 O1 1.936(2) . ?
Co1 O3 1.953(2) . ?
Co1 N1 2.075(2) . ?
O1 C63 1.252(3) . ?
O3 C7 1.269(4) . ?
O4 C7 1.221(4) . ?
O5 S1 1.429(2) . ?
O6 S1 1.429(2) . ?
N1 C3 1.479(4) . ?
N1 C10 1.488(4) . ?
N2 C4 1.480(4) . ?
N2 C12 1.482(4) . ?
N2 S1 1.641(2) . ?
N3 C55 1.413(4) . ?
N3 C71 1.453(5) . ?
N3 C83 1.470(5) . ?
S1 C5 1.782(3) . ?
C1 C6 1.419(4) . ?
C1 C52 1.434(4) . ?
C1 C5 1.437(4) . ?
C2 C78 1.405(4) . ?
C2 C68 1.412(4) . ?
C2 C7 1.512(4) . ?
C3 C4 1.507(4) . ?
C5 C9 1.372(4) . ?
C6 C8 1.423(4) . ?
C6 C55 1.437(4) . ?
C8 C11 1.366(5) . ?
C9 C11 1.392(5) . ?
C10 C12 1.512(4) . ?
C50 C57 1.394(5) . ?
C50 C92 1.400(5) . ?
C50 C77 1.489(4) . ?
C51 C89 1.387(5) . ?
C51 C67 1.393(5) . ?
C51 C78 1.484(5) . ?
C52 C58 1.366(5) . ?
C53 C60 1.396(4) . ?
C53 C56 1.411(4) . ?
C53 C59 1.496(4) . ?
C54 C72 1.383(5) . ?
C54 C65 1.393(5) . ?
C55 C66 1.372(4) . ?
C56 C77 1.405(4) . ?
C56 C63 1.494(4) . ?
C57 C62 1.394(5) . ?
C58 C66 1.396(5) . ?
C59 C61 1.389(4) . ?
C59 C65 1.390(4) . ?
C60 C74 1.385(5) . ?
C61 C85 1.386(4) . ?
C62 C93 1.377(5) . ?
C63 O2 1.251(3) . ?
C64 C76 1.375(5) . ?
C64 C75 1.392(5) . ?
C67 C86 1.381(5) . ?
C68 C80 1.407(4) . ?
C68 C79 1.490(5) . ?
C69 C74 1.378(5) . ?
C69 C77 1.392(4) . ?
C70 C80 1.358(5) . ?
C70 C73 1.388(5) . ?
C72 C85 1.391(5) . ?
C72 C91 1.515(5) . ?
C73 C78 1.399(4) . ?
C75 C81 1.377(5) . ?
C75 C88 1.505(5) . ?
C76 C79 1.391(4) . ?
C79 C82 1.392(5) . ?
C81 C82 1.374(5) . ?
O2 Co1 1.934(2) 2 ?
C86 C94 1.393(5) . ?
C87 C92 1.380(5) . ?
C87 C93 1.388(6) . ?
C89 C90 1.375(5) . ?
C90 C94 1.378(6) . ?
C93 C95 1.504(5) . ?
C94 C96 1.509(6) . ?
O50 O50 0.991(19) 2_766 ?
O50 C98 1.577(9) . ?
O50 C98 1.89(3) 2_766 ?
C98 C99 1.474(9) . ?
C98 O50 1.89(3) 2_766 ?
